data_7215922
loop_
_publ_author_name
'Chakraborty, Shaunak'
'Ganguly, Somnath'
'Desiraju, Gautam R.'

_publ_section_title
;
 Synthon transferability probed with IR spectroscopy: cytosine salts as
 models for salts of lamivudine
;
_journal_issue 22
_journal_name_full CrystEngComm
_journal_page_first 4732
_journal_paper_doi 10.1039/c3ce42156b
_journal_volume 16
_journal_year 2014
_chemical_absolute_configuration ad
_chemical_formula_moiety '2(C8 H12 N3 O3 S), C2 O4'
_chemical_formula_sum 'C18 H24 N6 O10 S2'
_chemical_formula_weight 548.57
_chemical_name_systematic
;
 ?
;
_space_group_IT_number 19
_symmetry_cell_setting orthorhombic
_symmetry_space_group_name_Hall 'P 2ac 2ab'
_symmetry_space_group_name_H-M 'P 21 21 21'
_atom_sites_solution_hydrogens geom
_atom_sites_solution_primary direct
_atom_sites_solution_secondary difmap
_audit_creation_method SHELXL-97
_cell_angle_alpha 90.00
_cell_angle_beta 90.00
_cell_angle_gamma 90.00
_cell_formula_units_Z 4
_cell_length_a 6.7021(15)
_cell_length_b 9.134(2)
_cell_length_c 37.734(10)
_cell_measurement_temperature 293(2)
_cell_volume 2310.0(9)
_computing_structure_refinement 'SHELXL-97 (Sheldrick, 2008)'
_diffrn_ambient_temperature 293(2)
_diffrn_measured_fraction_theta_full 0.998
_diffrn_measured_fraction_theta_max 0.998
_diffrn_radiation_monochromator graphite
_diffrn_radiation_source 'fine-focus sealed tube'
_diffrn_radiation_type MoK\a
_diffrn_radiation_wavelength 0.71073
_diffrn_reflns_av_R_equivalents 0.1426
_diffrn_reflns_av_sigmaI/netI 0.0971
_diffrn_reflns_limit_h_max 8
_diffrn_reflns_limit_h_min -8
_diffrn_reflns_limit_k_max 11
_diffrn_reflns_limit_k_min -11
_diffrn_reflns_limit_l_max 49
_diffrn_reflns_limit_l_min -49
_diffrn_reflns_number 20786
_diffrn_reflns_theta_full 27.49
_diffrn_reflns_theta_max 27.49
_diffrn_reflns_theta_min 1.08
_exptl_absorpt_coefficient_mu 0.299
_exptl_absorpt_correction_type none
_exptl_crystal_colour colourless
_exptl_crystal_density_diffrn 1.577
_exptl_crystal_density_method 'not measured'
_exptl_crystal_description prism
_exptl_crystal_F_000 1140
_exptl_crystal_size_max 0.2
_exptl_crystal_size_mid 0.2
_exptl_crystal_size_min 0.2
_refine_diff_density_max 0.399
_refine_diff_density_min -0.399
_refine_diff_density_rms 0.109
_refine_ls_abs_structure_details 'Flack H D (1983), Acta Cryst. A39, 876-881'
_refine_ls_abs_structure_Flack 0.01(11)
_refine_ls_extinction_method none
_refine_ls_goodness_of_fit_ref 1.092
_refine_ls_hydrogen_treatment mixed
_refine_ls_matrix_type full
_refine_ls_number_parameters 326
_refine_ls_number_reflns 5279
_refine_ls_number_restraints 0
_refine_ls_restrained_S_all 1.092
_refine_ls_R_factor_all 0.0672
_refine_ls_R_factor_gt 0.0588
_refine_ls_shift/su_max 0.000
_refine_ls_shift/su_mean 0.000
_refine_ls_structure_factor_coef Fsqd
_refine_ls_weighting_details 'calc w=1/[\s^2^(Fo^2^)+(0.0616P)^2^+1.3062P] where P=(Fo^2^+2Fc^2^)/3'
_refine_ls_weighting_scheme calc
_refine_ls_wR_factor_gt 0.1465
_refine_ls_wR_factor_ref 0.1631
_reflns_number_gt 4720
_reflns_number_total 5279
_reflns_threshold_expression >2\s(I)
_cod_data_source_file c3ce42156b.txt
_cod_data_source_block datam
_cod_original_cell_volume 2309.9(10)
_cod_database_code 7215922

loop_
_symmetry_equiv_pos_as_xyz
'x, y, z'
'-x+1/2, -y, z+1/2'
'-x, y+1/2, -z+1/2'
'x+1/2, -y+1/2, -z'

loop_
_atom_site_label
_atom_site_type_symbol
_atom_site_fract_x
_atom_site_fract_y
_atom_site_fract_z
_atom_site_U_iso_or_equiv
_atom_site_adp_type
_atom_site_occupancy
_atom_site_symmetry_multiplicity
_atom_site_calc_flag
_atom_site_refinement_flags
S1 S 0.23709(15) 0.56472(11) 0.11359(2) 0.0261(2) Uani 1 1 d .
O3 O 0.0678(4) 1.3318(3) 0.04406(7) 0.0224(5) Uani 1 1 d .
O1 O 0.0970(4) 1.1619(3) 0.12801(6) 0.0226(5) Uani 1 1 d .
O4 O -0.1683(4) 1.3049(3) 0.08580(7) 0.0251(6) Uani 1 1 d .
O2 O 0.3163(4) 1.1632(3) 0.08307(7) 0.0245(6) Uani 1 1 d .
O10 O 0.0934(4) 0.8302(3) 0.10436(7) 0.0265(6) Uani 1 1 d .
N2 N 0.2615(4) 1.0369(3) -0.00227(8) 0.0210(6) Uani 1 1 d .
H20 H 0.3511 1.0747 -0.0158 0.025 Uiso 1 1 calc R
O6 O -0.2080(5) 0.6139(3) 0.08464(8) 0.0322(7) Uani 1 1 d .
H25 H -0.2177 0.5244 0.0838 0.048 Uiso 1 1 calc R
N1 N 0.1737(5) 0.8904(3) 0.04592(8) 0.0216(6) Uani 1 1 d .
C7 C 0.3242(5) 0.9448(5) 0.02468(10) 0.0224(7) Uani 1 1 d .
O7 O 0.4994(4) 0.9153(4) 0.02897(8) 0.0336(7) Uani 1 1 d .
C2 C 0.0050(5) 1.2857(4) 0.07341(10) 0.0210(7) Uani 1 1 d .
C1 C 0.1522(5) 1.1956(4) 0.09690(9) 0.0194(7) Uani 1 1 d .
C9 C -0.0803(6) 1.0068(4) 0.01296(10) 0.0226(8) Uani 1 1 d .
H22 H -0.2147 1.0261 0.0091 0.027 Uiso 1 1 calc R
C6 C 0.2637(6) 0.6461(4) 0.07054(9) 0.0229(7) Uani 1 1 d .
H17 H 0.3939 0.6251 0.0605 0.027 Uiso 1 1 calc R
H18 H 0.1614 0.6111 0.0544 0.027 Uiso 1 1 calc R
N3 N 0.0232(5) 1.1613(4) -0.03508(8) 0.0243(7) Uani 1 1 d .
H24 H 0.1171 1.1974 -0.0479 0.029 Uiso 1 1 calc R
H23 H -0.0991 1.1837 -0.0394 0.029 Uiso 1 1 calc R
C10 C -0.0244(5) 0.9171(4) 0.03930(10) 0.0225(8) Uani 1 1 d .
H21 H -0.1212 0.8723 0.0533 0.027 Uiso 1 1 calc R
C8 C 0.0668(5) 1.0717(4) -0.00883(9) 0.0205(7) Uani 1 1 d .
C4 C 0.0509(6) 0.7029(4) 0.12520(10) 0.0249(8) Uani 1 1 d .
H16 H 0.0688 0.7285 0.1502 0.030 Uiso 1 1 calc R
C5 C 0.2397(6) 0.8079(4) 0.07774(9) 0.0225(7) Uani 1 1 d .
H19 H 0.3673 0.8478 0.0859 0.027 Uiso 1 1 calc R
C3 C -0.1648(6) 0.6574(5) 0.11975(11) 0.0313(9) Uani 1 1 d .
H14 H -0.1950 0.5769 0.1356 0.038 Uiso 1 1 calc R
H15 H -0.2509 0.7386 0.1261 0.038 Uiso 1 1 calc R
S2 S 0.31623(15) 0.55594(11) 0.20650(2) 0.0268(2) Uani 1 1 d .
O9 O 0.3844(4) 0.2865(3) 0.22721(7) 0.0203(5) Uani 1 1 d .
O8 O 0.8253(4) 0.4400(3) 0.29050(7) 0.0251(6) Uani 1 1 d .
N4 N 0.4927(4) 0.4123(3) 0.27855(8) 0.0196(6) Uani 1 1 d .
N5 N 0.6019(4) 0.5086(3) 0.33286(8) 0.0195(6) Uani 1 1 d .
H3 H 0.6973 0.5287 0.3473 0.023 Uiso 1 1 calc R
O5 O -0.0607(4) 0.3680(4) 0.17418(7) 0.0317(7) Uani 1 1 d .
H12 H -0.0164 0.3344 0.1556 0.048 Uiso 1 1 calc R
C12 C 0.2712(6) 0.3621(4) 0.19997(9) 0.0218(7) Uani 1 1 d .
H9 H 0.3221 0.3333 0.1766 0.026 Uiso 1 1 calc R
C11 C 0.0549(5) 0.3171(5) 0.20286(10) 0.0260(8) Uani 1 1 d .
H11 H 0.0469 0.2111 0.2038 0.031 Uiso 1 1 calc R
H10 H 0.0000 0.3553 0.2248 0.031 Uiso 1 1 calc R
N6 N 0.3787(5) 0.5957(4) 0.37449(9) 0.0284(8) Uani 1 1 d .
H1 H 0.4774 0.6204 0.3878 0.034 Uiso 1 1 calc R
H2 H 0.2584 0.6116 0.3814 0.034 Uiso 1 1 calc R
C16 C 0.4115(5) 0.5340(4) 0.34390(9) 0.0200(7) Uani 1 1 d .
C15 C 0.6521(5) 0.4527(4) 0.30002(9) 0.0194(7) Uani 1 1 d .
C18 C 0.2967(5) 0.4306(4) 0.28959(9) 0.0221(7) Uani 1 1 d .
H5 H 0.1937 0.4017 0.2746 0.027 Uiso 1 1 calc R
C17 C 0.2514(5) 0.4887(4) 0.32124(9) 0.0228(8) Uani 1 1 d .
H4 H 0.1193 0.4994 0.3283 0.027 Uiso 1 1 calc R
C13 C 0.5431(6) 0.3707(4) 0.24130(9) 0.0215(7) Uani 1 1 d .
H7 H 0.6659 0.3124 0.2411 0.026 Uiso 1 1 calc R
C14 C 0.5709(6) 0.5066(4) 0.21792(10) 0.0250(8) Uani 1 1 d .
H8 H 0.6483 0.4838 0.1969 0.030 Uiso 1 1 calc R
H6 H 0.6364 0.5848 0.2309 0.030 Uiso 1 1 calc R

loop_
_atom_site_aniso_label
_atom_site_aniso_U_11
_atom_site_aniso_U_22
_atom_site_aniso_U_33
_atom_site_aniso_U_23
_atom_site_aniso_U_13
_atom_site_aniso_U_12
S1 0.0343(5) 0.0230(5) 0.0209(4) 0.0061(4) 0.0024(4) 0.0043(4)
O3 0.0241(12) 0.0237(14) 0.0194(12) 0.0059(11) 0.0007(10) 0.0009(11)
O1 0.0312(13) 0.0227(13) 0.0140(12) 0.0043(10) 0.0042(10) -0.0011(11)
O4 0.0219(12) 0.0307(15) 0.0227(13) 0.0058(12) 0.0026(11) 0.0017(11)
O2 0.0241(12) 0.0317(15) 0.0176(12) 0.0072(11) 0.0016(10) 0.0034(11)
O10 0.0423(15) 0.0182(13) 0.0190(13) 0.0031(10) 0.0068(12) 0.0014(12)
N2 0.0215(14) 0.0225(16) 0.0191(14) 0.0063(12) 0.0021(12) 0.0006(13)
O6 0.0348(15) 0.0274(15) 0.0344(16) -0.0002(13) -0.0043(13) 0.0015(14)
N1 0.0237(15) 0.0219(15) 0.0191(15) 0.0047(12) 0.0015(12) -0.0029(13)
C7 0.0230(16) 0.0225(17) 0.0215(17) 0.0070(15) -0.0010(14) 0.0000(16)
O7 0.0212(13) 0.0406(19) 0.0389(17) 0.0190(15) 0.0014(12) 0.0030(12)
C2 0.0245(17) 0.0191(18) 0.0193(18) -0.0006(14) -0.0006(14) -0.0032(15)
C1 0.0245(17) 0.0186(17) 0.0153(16) 0.0015(14) -0.0041(13) -0.0025(14)
C9 0.0189(16) 0.0272(19) 0.0218(18) 0.0025(15) -0.0010(14) -0.0002(15)
C6 0.0276(17) 0.0227(18) 0.0184(17) 0.0013(14) 0.0007(14) 0.0020(16)
N3 0.0236(15) 0.0274(18) 0.0221(16) 0.0049(14) 0.0013(13) 0.0038(13)
C10 0.0212(16) 0.025(2) 0.0218(18) 0.0001(15) 0.0022(13) -0.0053(14)
C8 0.0205(16) 0.0212(18) 0.0198(17) 0.0021(15) -0.0028(13) -0.0001(15)
C4 0.037(2) 0.0203(19) 0.0172(17) 0.0035(15) 0.0052(15) 0.0019(16)
C5 0.0284(18) 0.0241(18) 0.0150(16) 0.0026(14) -0.0011(14) -0.0026(16)
C3 0.036(2) 0.028(2) 0.029(2) 0.0056(18) 0.0070(16) 0.0041(18)
S2 0.0411(5) 0.0187(4) 0.0206(4) 0.0001(4) -0.0039(4) 0.0044(4)
O9 0.0241(12) 0.0201(13) 0.0168(12) -0.0017(10) -0.0053(10) -0.0004(10)
O8 0.0202(12) 0.0328(15) 0.0223(13) -0.0080(12) 0.0018(10) 0.0001(12)
N4 0.0214(14) 0.0237(17) 0.0136(14) -0.0020(12) 0.0011(11) -0.0009(12)
N5 0.0185(14) 0.0244(16) 0.0156(14) -0.0026(12) -0.0009(12) -0.0010(12)
O5 0.0323(15) 0.0450(18) 0.0179(13) -0.0080(13) -0.0074(11) 0.0119(14)
C12 0.0313(19) 0.0204(18) 0.0137(16) -0.0015(14) -0.0032(14) 0.0059(16)
C11 0.0249(18) 0.031(2) 0.0224(19) -0.0050(17) -0.0036(15) 0.0025(16)
N6 0.0233(15) 0.040(2) 0.0218(16) -0.0094(15) 0.0012(13) 0.0016(14)
C16 0.0218(16) 0.0211(18) 0.0170(16) -0.0012(14) -0.0028(13) 0.0001(15)
C15 0.0242(17) 0.0163(16) 0.0177(16) -0.0013(14) -0.0023(13) 0.0013(15)
C18 0.0217(16) 0.0256(19) 0.0191(16) 0.0005(15) -0.0037(13) 0.0010(15)
C17 0.0160(15) 0.031(2) 0.0214(18) -0.0012(15) -0.0014(14) 0.0014(15)
C13 0.0269(18) 0.0225(18) 0.0152(17) -0.0066(14) -0.0021(13) 0.0005(15)
C14 0.038(2) 0.0214(18) 0.0151(17) -0.0014(14) 0.0047(15) -0.0016(17)

loop_
_atom_type_symbol
_atom_type_description
_atom_type_scat_dispersion_real
_atom_type_scat_dispersion_imag
_atom_type_scat_source
C C 0.0033 0.0016 'International Tables Vol C Tables 4.2.6.8 and 6.1.1.4'
H H 0.0000 0.0000 'International Tables Vol C Tables 4.2.6.8 and 6.1.1.4'
N N 0.0061 0.0033 'International Tables Vol C Tables 4.2.6.8 and 6.1.1.4'
O O 0.0106 0.0060 'International Tables Vol C Tables 4.2.6.8 and 6.1.1.4'
S S 0.1246 0.1234 'International Tables Vol C Tables 4.2.6.8 and 6.1.1.4'

loop_
_geom_angle_atom_site_label_1
_geom_angle_atom_site_label_2
_geom_angle_atom_site_label_3
_geom_angle
C6 S1 C4 89.93(18)
C5 O10 C4 114.2(3)
C8 N2 C7 124.4(3)
C8 N2 H20 117.8
C7 N2 H20 117.8
C3 O6 H25 109.5
C10 N1 C7 122.5(3)
C10 N1 C5 121.7(3)
C7 N1 C5 115.7(3)
O7 C7 N1 123.3(3)
O7 C7 N2 121.7(3)
N1 C7 N2 115.0(3)
O3 C2 O4 125.9(4)
O3 C2 C1 117.7(3)
O4 C2 C1 116.3(3)
O2 C1 O1 125.7(3)
O2 C1 C2 116.3(3)
O1 C1 C2 118.0(3)
C10 C9 C8 119.5(3)
C10 C9 H22 120.2
C8 C9 H22 120.2
C5 C6 S1 103.4(2)
C5 C6 H17 111.1
S1 C6 H17 111.1
C5 C6 H18 111.1
S1 C6 H18 111.1
H17 C6 H18 109.0
C8 N3 H24 120.0
C8 N3 H23 120.0
H24 N3 H23 120.0
C9 C10 N1 120.9(3)
C9 C10 H21 119.6
N1 C10 H21 119.6
N3 C8 N2 119.5(3)
N3 C8 C9 122.9(3)
N2 C8 C9 117.6(3)
O10 C4 C3 109.7(3)
O10 C4 S1 107.0(3)
C3 C4 S1 115.3(3)
O10 C4 H16 108.2
C3 C4 H16 108.2
S1 C4 H16 108.2
O10 C5 N1 107.1(3)
O10 C5 C6 109.9(3)
N1 C5 C6 112.5(3)
O10 C5 H19 109.1
N1 C5 H19 109.1
C6 C5 H19 109.1
O6 C3 C4 113.5(3)
O6 C3 H14 108.9
C4 C3 H14 108.9
O6 C3 H15 108.9
C4 C3 H15 108.9
H14 C3 H15 107.7
C12 S2 C14 86.92(18)
C13 O9 C12 113.5(3)
C18 N4 C15 121.3(3)
C18 N4 C13 121.8(3)
C15 N4 C13 116.2(3)
C16 N5 C15 124.4(3)
C16 N5 H3 117.8
C15 N5 H3 117.8
C11 O5 H12 109.5
O9 C12 C11 108.7(3)
O9 C12 S2 106.4(2)
C11 C12 S2 114.6(3)
O9 C12 H9 109.0
C11 C12 H9 109.0
S2 C12 H9 109.0
O5 C11 C12 112.4(3)
O5 C11 H11 109.1
C12 C11 H11 109.1
O5 C11 H10 109.1
C12 C11 H10 109.1
H11 C11 H10 107.8
C16 N6 H1 120.0
C16 N6 H2 120.0
H1 N6 H2 120.0
N6 C16 N5 120.2(3)
N6 C16 C17 121.8(3)
N5 C16 C17 118.0(3)
O8 C15 N5 122.0(3)
O8 C15 N4 122.3(3)
N5 C15 N4 115.7(3)
C17 C18 N4 121.9(3)
C17 C18 H5 119.0
N4 C18 H5 119.0
C18 C17 C16 118.5(3)
C18 C17 H4 120.8
C16 C17 H4 120.8
O9 C13 N4 108.8(3)
O9 C13 C14 108.4(3)
N4 C13 C14 111.3(3)
O9 C13 H7 109.5
N4 C13 H7 109.5
C14 C13 H7 109.5
C13 C14 S2 102.9(3)
C13 C14 H8 111.2
S2 C14 H8 111.2
C13 C14 H6 111.2
S2 C14 H6 111.2
H8 C14 H6 109.1

loop_
_geom_bond_atom_site_label_1
_geom_bond_atom_site_label_2
_geom_bond_distance
S1 C6 1.796(4)
S1 C4 1.828(4)
O3 C2 1.258(4)
O1 C1 1.269(4)
O4 C2 1.264(4)
O2 C1 1.253(4)
O10 C5 1.419(5)
O10 C4 1.432(5)
N2 C8 1.365(4)
N2 C7 1.386(5)
N2 H20 0.8600
O6 C3 1.413(5)
O6 H25 0.8200
N1 C10 1.373(5)
N1 C7 1.381(5)
N1 C5 1.485(4)
C7 O7 1.215(4)
C2 C1 1.561(5)
C9 C10 1.341(5)
C9 C8 1.414(5)
C9 H22 0.9300
C6 C5 1.511(5)
C6 H17 0.9700
C6 H18 0.9700
N3 C8 1.317(5)
N3 H24 0.8600
N3 H23 0.8600
C10 H21 0.9300
C4 C3 1.518(6)
C4 H16 0.9800
C5 H19 0.9800
C3 H14 0.9700
C3 H15 0.9700
S2 C12 1.813(4)
S2 C14 1.817(4)
O9 C13 1.416(4)
O9 C12 1.452(4)
O8 C15 1.221(4)
N4 C18 1.389(4)
N4 C15 1.390(4)
N4 C13 1.495(4)
N5 C16 1.362(5)
N5 C15 1.382(4)
N5 H3 0.8600
O5 C11 1.410(5)
O5 H12 0.8200
C12 C11 1.511(5)
C12 H9 0.9800
C11 H11 0.9700
C11 H10 0.9700
N6 C16 1.303(5)
N6 H1 0.8600
N6 H2 0.8600
C16 C17 1.433(5)
C18 C17 1.341(5)
C18 H5 0.9300
C17 H4 0.9300
C13 C14 1.534(5)
C13 H7 0.9800
C14 H8 0.9700
C14 H6 0.9700
